data_4515793
loop_
_publ_author_name
'Ng, Yik Yie'
'Tan, Lisa Jiaying'
'Ng, Shue Mei'
'Chai, Yoke Tin'
'Ganguly, Rakesh'
'Du, Yonghua'
'Yeow, Edwin Kok Lee'
'Soo, Han Sen'

_publ_section_title
;
 Spectroscopic Characterization and Mechanistic Studies on Visible Light
 Photoredox Carbon--Carbon Bond Formation by Bis(arylimino)acenaphthene
 Copper Photosensitizers
;
_journal_issue 12
_journal_name_full 'ACS Catalysis'
_journal_page_first 11277
_journal_paper_doi 10.1021/acscatal.8b02502
_journal_volume 8
_journal_year 2018
_chemical_formula_sum 'C76 H92 Br2 Cu F6 N12 O15 P'
_chemical_formula_weight 1781.94
_space_group_crystal_system monoclinic
_space_group_IT_number 15
_space_group_name_Hall '-C 2yc'
_space_group_name_H-M_alt 'C 1 2/c 1'
_atom_sites_solution_hydrogens mixed
_cell_angle_alpha 90
_cell_angle_beta 114.7964(15)
_cell_angle_gamma 90
_cell_formula_units_Z 4
_cell_length_a 26.796(2)
_cell_length_b 14.7426(14)
_cell_length_c 22.903(3)
_cell_measurement_reflns_used 4169
_cell_measurement_temperature 103.(2)
_cell_measurement_theta_max 20.2042
_cell_measurement_theta_min 2.2520
_cell_volume 8213.5(15)
_computing_cell_refinement 'SAINT V8.35A (Bruker AXS Inc., 2015)'
_computing_data_collection 'APEX3 (Bruker AXS Inc., 2015)'
_computing_data_reduction 'SAINT V8.35A (Bruker AXS Inc., 2015)'
_computing_molecular_graphics 'XP (Bruker AXS Inc., 2015)'
_computing_publication_material 'APEX3 (Bruker AXS Inc., 2015)'
_computing_structure_refinement 'SHELXL-2014/7 (Sheldrick, 2014)'
_computing_structure_solution 'SHELXT (Bruker AXS Inc., 2015)'
_diffrn_ambient_temperature 103.(2)
_diffrn_detector_area_resol_mean 8.3333
_diffrn_measured_fraction_theta_full 0.997
_diffrn_measured_fraction_theta_max 0.997
_diffrn_measurement_device_type 'CCD area detector'
_diffrn_measurement_method 'phi and omega scans'
_diffrn_radiation_monochromator graphite
_diffrn_radiation_type MoK\a
_diffrn_radiation_wavelength 0.71073
_diffrn_reflns_av_R_equivalents 0.1565
_diffrn_reflns_av_unetI/netI 0.1821
_diffrn_reflns_limit_h_max 33
_diffrn_reflns_limit_h_min -31
_diffrn_reflns_limit_k_max 18
_diffrn_reflns_limit_k_min -18
_diffrn_reflns_limit_l_max 28
_diffrn_reflns_limit_l_min -28
_diffrn_reflns_number 39682
_diffrn_reflns_theta_full 26.42
_diffrn_reflns_theta_max 26.42
_diffrn_reflns_theta_min 1.70
_diffrn_source 'fine-focus sealed tube'
_diffrn_source_type 'Bruker KappaCCD'
_exptl_absorpt_coefficient_mu 1.342
_exptl_absorpt_correction_T_max 0.81
_exptl_absorpt_correction_T_min 0.62
_exptl_absorpt_correction_type multi-scan
_exptl_absorpt_process_details 'SADABS V2014/4 (Bruker AXS Inc.)'
_exptl_crystal_colour 'dark red'
_exptl_crystal_density_diffrn 1.441
_exptl_crystal_density_method 'not measured'
_exptl_crystal_description block
_exptl_crystal_F_000 3680
_exptl_crystal_size_max 0.400
_exptl_crystal_size_mid 0.280
_exptl_crystal_size_min 0.160
_refine_diff_density_max 0.745
_refine_diff_density_min -0.744
_refine_ls_extinction_method none
_refine_ls_goodness_of_fit_ref 0.935
_refine_ls_hydrogen_treatment constr
_refine_ls_matrix_type full
_refine_ls_number_parameters 902
_refine_ls_number_reflns 8416
_refine_ls_number_restraints 2354
_refine_ls_restrained_S_all 0.857
_refine_ls_R_factor_all 0.1944
_refine_ls_R_factor_gt 0.0866
_refine_ls_shift/su_max 0.000
_refine_ls_shift/su_mean 0.000
_refine_ls_structure_factor_coef Fsqd
_refine_ls_weighting_details 'w=1/[\s^2^(Fo^2^)+(0.1500P)^2^] where P=(Fo^2^+2Fc^2^)/3'
_refine_ls_weighting_scheme calc
_refine_ls_wR_factor_gt 0.2333
_refine_ls_wR_factor_ref 0.2711
_reflns_number_gt 3348
_reflns_number_total 8416
_reflns_threshold_expression 'I > 2\s(I)'
_cod_data_source_file cs8b02502_si_002.cif
_cod_data_source_block shs106s
_cod_original_cell_volume 8213.5(16)
_cod_database_code 4515793

loop_
_space_group_symop_operation_xyz
'x, y, z'
'-x, y, -z+1/2'
'x+1/2, y+1/2, z'
'-x+1/2, y+1/2, -z+1/2'
'-x, -y, -z'
'x, -y, z-1/2'
'-x+1/2, -y+1/2, -z'
'x+1/2, -y+1/2, z-1/2'

loop_
_atom_site_type_symbol
_atom_site_label
_atom_site_fract_x
_atom_site_fract_y
_atom_site_fract_z
_atom_site_U_iso_or_equiv
_atom_site_adp_type
_atom_site_calc_flag
_atom_site_refinement_flags_adp
_atom_site_refinement_flags_occupancy
_atom_site_refinement_flags_posn
_atom_site_occupancy
_atom_site_disorder_assembly
_atom_site_disorder_group
Cu Cu1 1.0 0.41509(8) 0.75 0.0408(4) Uani d TU P DS 1.0 . .
Br Br1 0.93450(5) 0.39949(9) 0.33845(4) 0.0629(5) Uani d U P D 0.844(3) A 1
C C1 0.9465(3) 0.4599(5) 0.6215(4) 0.0404(19) Uani d U P D 0.844(3) A 1
C C2 0.9883(3) 0.3891(5) 0.6248(4) 0.0388(19) Uani d U P D 0.844(3) A 1
C C3 0.9830(3) 0.3776(5) 0.5596(4) 0.0389(17) Uani d U P D 0.844(3) A 1
C C4 1.0088(3) 0.3242(5) 0.5310(3) 0.0408(18) Uani d U P D 0.844(3) A 1
H H4 1.0367 0.2829 0.5562 0.049 Uiso calc U P R 0.844(3) A 1
C C5 0.9937(3) 0.3311(6) 0.4651(4) 0.047(2) Uani d U P D 0.844(3) A 1
H H5 1.0108 0.2936 0.4451 0.056 Uiso calc U P R 0.844(3) A 1
C C6 0.9533(3) 0.3933(5) 0.4284(4) 0.0417(18) Uani d U P D 0.844(3) A 1
C C7 0.9245(2) 0.4490(3) 0.4552(2) 0.0441(18) Uani d U P DG 0.844(3) A 1
C C8 0.94258(19) 0.4381(3) 0.5212(2) 0.0405(17) Uani d U P DG 0.844(3) A 1
C C9 0.9188(2) 0.4885(4) 0.55422(18) 0.0421(19) Uani d U P DG 0.844(3) A 1
C C10 0.8771(2) 0.5499(4) 0.5212(2) 0.057(2) Uani d U P DG 0.844(3) A 1
H H10 0.8609 0.5843 0.5438 0.069 Uiso calc U P R 0.844(3) A 1
C C11 0.8590(2) 0.5608(4) 0.4552(2) 0.059(2) Uani d U P DG 0.844(3) A 1
H H11 0.8305 0.6027 0.4327 0.071 Uiso calc U P R 0.844(3) A 1
C C12 0.8828(2) 0.5104(4) 0.42220(18) 0.057(2) Uani d U P DG 0.844(3) A 1
H H12 0.8704 0.5178 0.3771 0.069 Uiso calc U P R 0.844(3) A 1
Br Br1A 0.9039(3) 0.4656(6) 0.3332(2) 0.078(3) Uani d U P D 0.156(3) A 2
C C1A 0.9913(19) 0.372(3) 0.6287(14) 0.039(4) Uani d U P D 0.156(3) A 2
C C2A 0.955(2) 0.455(3) 0.6187(14) 0.040(4) Uani d U P D 0.156(3) A 2
C C3A 0.9356(17) 0.469(3) 0.5493(13) 0.041(4) Uani d U P D 0.156(3) A 2
C C4A 0.8943(16) 0.522(3) 0.5041(13) 0.050(4) Uani d U P D 0.156(3) A 2
H H4A 0.8756 0.564 0.5191 0.06 Uiso calc U P R 0.156(3) A 2
C C5A 0.8787(18) 0.516(3) 0.4379(13) 0.052(4) Uani d U P D 0.156(3) A 2
H H5A 0.847 0.5454 0.4072 0.063 Uiso calc U P R 0.156(3) A 2
C C6A 0.9141(16) 0.462(3) 0.4207(10) 0.048(4) Uani d U P D 0.156(3) A 2
C C7A 0.9546(15) 0.403(2) 0.4625(11) 0.043(4) Uani d U P D 0.156(3) A 2
C C8A 0.9618(15) 0.406(3) 0.5260(11) 0.041(4) Uani d U P D 0.156(3) A 2
C C9A 1.0026(16) 0.356(3) 0.5727(12) 0.040(4) Uani d U P D 0.156(3) A 2
C C10A 1.0342(15) 0.297(3) 0.5539(14) 0.043(5) Uani d U P D 0.156(3) A 2
H H10A 1.0656 0.2683 0.5854 0.052 Uiso calc U P R 0.156(3) A 2
C C11A 1.0192(16) 0.282(2) 0.4884(14) 0.048(5) Uani d U P D 0.156(3) A 2
H H11A 1.031 0.2288 0.4743 0.057 Uiso calc U P R 0.156(3) A 2
C C12A 0.9865(14) 0.346(2) 0.4445(14) 0.044(5) Uani d U P D 0.156(3) A 2
H H12A 0.9862 0.3507 0.403 0.052 Uiso calc U P R 0.156(3) A 2
C C13 1.0588(4) 0.2900(6) 0.6913(6) 0.0449(19) Uani d U P D 0.844(3) A 1
C C14 1.0457(4) 0.2015(6) 0.6732(5) 0.063(2) Uani d U P D 0.844(3) A 1
H H14 1.0084 0.1856 0.6485 0.075 Uiso calc U P R 0.844(3) A 1
C C15 1.0859(4) 0.1341(6) 0.6901(5) 0.067(2) Uani d U P D 0.844(3) A 1
H H15 1.076 0.0724 0.6795 0.08 Uiso calc U P R 0.844(3) A 1
C C16 1.1404(3) 0.1591(6) 0.7226(4) 0.051(2) Uani d U P D 0.844(3) A 1
C C17 1.1541(4) 0.2478(6) 0.7332(5) 0.050(2) Uani d U P D 0.844(3) A 1
H H17 1.1917 0.2653 0.7496 0.06 Uiso calc U P R 0.844(3) A 1
C C18 1.1148(3) 0.3121(6) 0.7206(4) 0.052(2) Uani d U P D 0.844(3) A 1
H H18 1.1254 0.3734 0.732 0.062 Uiso calc U P R 0.844(3) A 1
C C19 1.1832(4) 0.0820(6) 0.7472(5) 0.057(3) Uani d U P D 0.844(3) A 1
N N1 1.0186(3) 0.3561(5) 0.6812(3) 0.0389(16) Uani d U P D 0.844(3) A 1
N N3 1.2329(4) 0.1018(8) 0.7544(7) 0.057(3) Uani d U P D 0.844(3) A 1
H H3 1.2404 0.1545 0.7419 0.069 Uiso calc U P R 0.844(3) A 1
O O1 1.1693(3) 0.0079(5) 0.7583(4) 0.075(3) Uani d U P D 0.844(3) A 1
O O2 1.2732(4) 0.0374(9) 0.7821(11) 0.077(4) Uani d U P D 0.844(3) A 1
H H2 1.2746 0.0034 0.7534 0.115 Uiso calc U P R 0.844(3) A 1
C C13A 1.0605(14) 0.283(2) 0.696(3) 0.045(4) Uani d U P D 0.156(3) A 2
C C14A 1.0541(13) 0.202(2) 0.7194(19) 0.046(5) Uani d U P D 0.156(3) A 2
H H14A 1.0197 0.1865 0.7197 0.056 Uiso calc U P R 0.156(3) A 2
C C15A 1.0973(13) 0.140(2) 0.7431(17) 0.050(5) Uani d U P D 0.156(3) A 2
H H15A 1.0926 0.0815 0.758 0.06 Uiso calc U P R 0.156(3) A 2
C C16A 1.1471(12) 0.166(2) 0.744(2) 0.053(4) Uani d U P D 0.156(3) A 2
C C17A 1.1528(15) 0.243(2) 0.716(3) 0.052(5) Uani d U P D 0.156(3) A 2
H H17A 1.1852 0.2545 0.7097 0.062 Uiso calc U P R 0.156(3) A 2
C C18A 1.1113(15) 0.305(2) 0.696(2) 0.049(5) Uani d U P D 0.156(3) A 2
H H18A 1.1169 0.3637 0.6824 0.059 Uiso calc U P R 0.156(3) A 2
C C19A 1.1926(14) 0.092(3) 0.771(3) 0.057(5) Uani d U P D 0.156(3) A 2
N N1A 1.0204(15) 0.348(2) 0.6866(12) 0.041(4) Uani d U P D 0.156(3) A 2
N N3A 1.2381(18) 0.112(4) 0.766(4) 0.057(6) Uani d U P D 0.156(3) A 2
H H3A 1.24 0.162 0.7466 0.068 Uiso calc U P R 0.156(3) A 2
O O1A 1.1824(15) 0.026(2) 0.7954(17) 0.055(8) Uani d U P D 0.156(3) A 2
O O2A 1.283(2) 0.056(5) 0.791(6) 0.063(11) Uani d U P D 0.156(3) A 2
H H2A 1.3059 0.0704 0.7766 0.094 Uiso d U P R 0.156(3) A 2
C C20 0.9083(2) 0.5531(4) 0.6744(4) 0.0346(19) Uani d U P DG 0.844(3) A 1
C C21 0.8553(2) 0.5320(4) 0.6665(4) 0.041(2) Uani d U P DG 0.844(3) A 1
H H21 0.8432 0.4707 0.6606 0.05 Uiso calc U P R 0.844(3) A 1
C C22 0.8200(2) 0.6005(5) 0.6673(4) 0.046(3) Uani d U P DG 0.844(3) A 1
H H22 0.7838 0.5861 0.662 0.056 Uiso calc U P R 0.844(3) A 1
C C23 0.8377(2) 0.6902(4) 0.6760(4) 0.0428(18) Uani d U P DG 0.844(3) A 1
C C24 0.8907(3) 0.7113(3) 0.6839(3) 0.040(2) Uani d U P DG 0.844(3) A 1
H H24 0.9028 0.7725 0.6898 0.049 Uiso calc U P R 0.844(3) A 1
C C25 0.9260(2) 0.6427(4) 0.6830(3) 0.044(2) Uani d U P DG 0.844(3) A 1
H H25 0.9622 0.6571 0.6884 0.053 Uiso calc U P R 0.844(3) A 1
C C26 0.7990(5) 0.7610(7) 0.6755(6) 0.045(2) Uani d U P D 0.844(3) A 1
N N2 0.9436(3) 0.4823(5) 0.6739(3) 0.0351(19) Uani d U P D 0.844(3) A 1
N N4 0.8030(4) 0.8385(5) 0.6497(5) 0.051(2) Uani d U P D 0.844(3) A 1
H H4B 0.8297 0.8472 0.6375 0.061 Uiso calc U P R 0.844(3) A 1
O O3 0.7647(4) 0.9070(5) 0.6416(5) 0.071(3) Uani d U P D 0.844(3) A 1
H H3O 0.741 0.8882 0.6537 0.107 Uiso calc U P R 0.844(3) A 1
O O4 0.7652(3) 0.7474(5) 0.6980(4) 0.069(2) Uani d U P D 0.844(3) A 1
C C20A 0.9109(17) 0.553(2) 0.664(3) 0.038(4) Uani d U P D 0.156(3) A 2
C C21A 0.8677(18) 0.529(2) 0.680(3) 0.038(4) Uani d U P D 0.156(3) A 2
H H21A 0.8626 0.4674 0.6873 0.046 Uiso calc U P R 0.156(3) A 2
C C22A 0.8320(17) 0.593(2) 0.684(3) 0.037(4) Uani d U P D 0.156(3) A 2
H H22A 0.802 0.5743 0.6933 0.045 Uiso calc U P R 0.156(3) A 2
C C23A 0.8388(17) 0.687(2) 0.676(3) 0.042(4) Uani d U P D 0.156(3) A 2
C C24A 0.8811(16) 0.709(2) 0.660(2) 0.041(4) Uani d U P D 0.156(3) A 2
H H24A 0.8849 0.7705 0.6493 0.049 Uiso calc U P R 0.156(3) A 2
C C25A 0.9181(16) 0.645(2) 0.657(2) 0.041(5) Uani d U P D 0.156(3) A 2
H H25A 0.9491 0.6649 0.6507 0.049 Uiso calc U P R 0.156(3) A 2
C C26A 0.802(3) 0.749(3) 0.689(3) 0.047(4) Uani d U P D 0.156(3) A 2
N N2A 0.9520(19) 0.488(3) 0.6699(11) 0.037(4) Uani d U P D 0.156(3) A 2
N N4A 0.790(2) 0.824(3) 0.655(3) 0.048(5) Uani d U P D 0.156(3) A 2
H H4A1 0.8049 0.8331 0.628 0.057 Uiso calc U P R 0.156(3) A 2
O O3A 0.754(2) 0.890(3) 0.659(3) 0.051(9) Uani d U P D 0.156(3) A 2
H H3A3 0.7274 0.8642 0.6634 0.077 Uiso d U P R 0.156(3) A 2
O O4A 0.7841(16) 0.735(3) 0.7306(18) 0.055(8) Uani d U P D 0.156(3) A 2
C C27 0.2172(10) 0.8757(16) 0.6673(13) 0.093(5) Uani d U P D 0.511(12) B 1
H H27 0.2142 0.8488 0.7034 0.112 Uiso calc U P R 0.511(12) B 1
C C28 0.1365(8) 0.7855(12) 0.5976(12) 0.103(7) Uani d U P D 0.511(12) B 1
H H28A 0.1423 0.7319 0.5758 0.154 Uiso calc U P R 0.511(12) B 1
H H28B 0.1011 0.8133 0.5705 0.154 Uiso calc U P R 0.511(12) B 1
H H28C 0.1365 0.7674 0.6388 0.154 Uiso calc U P R 0.511(12) B 1
C C29 0.1835(9) 0.8918(15) 0.5534(11) 0.131(8) Uani d U P D 0.511(12) B 1
H H29A 0.2148 0.9334 0.5678 0.197 Uiso calc U P R 0.511(12) B 1
H H29B 0.1495 0.9254 0.5289 0.197 Uiso calc U P R 0.511(12) B 1
H H29C 0.1884 0.8447 0.5261 0.197 Uiso calc U P R 0.511(12) B 1
N N5 0.1801(6) 0.8500(10) 0.6089(9) 0.095(4) Uani d U P D 0.511(12) B 1
O O5 0.2535(11) 0.9289(18) 0.6782(12) 0.087(6) Uani d U P D 0.511(12) B 1
C C27A 0.2126(12) 0.8751(18) 0.6790(11) 0.099(5) Uani d U P D 0.489(12) B 2
H H27A 0.1878 0.8862 0.698 0.119 Uiso calc U P R 0.489(12) B 2
C C28A 0.1531(9) 0.7469(16) 0.6191(15) 0.141(8) Uani d U P D 0.489(12) B 2
H H28D 0.1658 0.6838 0.6268 0.211 Uiso calc U P R 0.489(12) B 2
H H28E 0.1288 0.7551 0.5735 0.211 Uiso calc U P R 0.489(12) B 2
H H28F 0.133 0.7612 0.6451 0.211 Uiso calc U P R 0.489(12) B 2
C C29A 0.2386(10) 0.7873(18) 0.6103(13) 0.156(9) Uani d U P D 0.489(12) B 2
H H29D 0.2254 0.7363 0.5802 0.234 Uiso calc U P R 0.489(12) B 2
H H29E 0.2428 0.841 0.5876 0.234 Uiso calc U P R 0.489(12) B 2
H H29F 0.2741 0.7716 0.6452 0.234 Uiso calc U P R 0.489(12) B 2
N N5A 0.1996(8) 0.8062(12) 0.6366(9) 0.116(5) Uani d U P D 0.489(12) B 2
O O5A 0.2520(11) 0.9243(17) 0.6956(14) 0.095(7) Uani d U P D 0.489(12) B 2
O O8 0.1240(8) 0.7096(13) 0.3988(11) 0.199(7) Uani d U P D 0.494(10) C 1
C C35 0.1697(15) 0.837(2) 0.3896(14) 0.219(11) Uani d U P D 0.494(10) C 1
H H35A 0.1709 0.8861 0.3615 0.328 Uiso calc U P R 0.494(10) C 1
H H35B 0.1666 0.8622 0.4274 0.328 Uiso calc U P R 0.494(10) C 1
H H35C 0.2035 0.8008 0.4033 0.328 Uiso calc U P R 0.494(10) C 1
C C36 0.1179(13) 0.773(2) 0.3512(8) 0.243(9) Uani d U P D 0.494(10) C 1
H H36A 0.0829 0.8072 0.3375 0.292 Uiso calc U P R 0.494(10) C 1
H H36B 0.1201 0.7451 0.3132 0.292 Uiso calc U P R 0.494(10) C 1
C C37 0.1359(13) 0.743(2) 0.4600(10) 0.231(9) Uani d U P D 0.494(10) C 1
H H37A 0.1747 0.762 0.4824 0.277 Uiso calc U P R 0.494(10) C 1
H H37B 0.1276 0.6974 0.4866 0.277 Uiso calc U P R 0.494(10) C 1
C C38 0.0944(17) 0.827(3) 0.442(2) 0.295(15) Uani d U P D 0.494(10) C 1
H H38A 0.0983 0.8583 0.4816 0.443 Uiso calc U P R 0.494(10) C 1
H H38B 0.1032 0.8698 0.4148 0.443 Uiso calc U P R 0.494(10) C 1
H H38C 0.0566 0.8058 0.419 0.443 Uiso calc U P R 0.494(10) C 1
O O8A 0.2021(10) 0.8114(19) 0.4536(12) 0.293(10) Uani d U P D 0.506(10) C 2
C C35A 0.2761(13) 0.904(3) 0.4776(17) 0.288(18) Uani d U P D 0.506(10) C 2
H H35D 0.2935 0.9515 0.4626 0.432 Uiso calc U P R 0.506(10) C 2
H H35E 0.2704 0.9267 0.5146 0.432 Uiso calc U P R 0.506(10) C 2
H H35F 0.2998 0.8505 0.4904 0.432 Uiso calc U P R 0.506(10) C 2
C C36A 0.2172(12) 0.877(3) 0.4202(14) 0.284(12) Uani d U P D 0.506(10) C 2
H H36C 0.1913 0.9291 0.4068 0.341 Uiso calc U P R 0.506(10) C 2
H H36D 0.2212 0.8519 0.3823 0.341 Uiso calc U P R 0.506(10) C 2
C C37A 0.1528(14) 0.759(2) 0.4118(17) 0.241(9) Uani d U P D 0.506(10) C 2
H H37C 0.1396 0.7176 0.4361 0.289 Uiso calc U P R 0.506(10) C 2
H H37D 0.1577 0.7266 0.3769 0.289 Uiso calc U P R 0.506(10) C 2
C C38A 0.1143(11) 0.852(3) 0.3864(16) 0.245(12) Uani d U P D 0.506(10) C 2
H H38D 0.0771 0.8342 0.3561 0.368 Uiso calc U P R 0.506(10) C 2
H H38E 0.1126 0.8831 0.4232 0.368 Uiso calc U P R 0.506(10) C 2
H H38F 0.1304 0.8919 0.3649 0.368 Uiso calc U P R 0.506(10) C 2
C C30 0.8748(7) 0.8741(10) 0.5384(7) 0.143(5) Uani d U . . 1.0 . .
H H30 0.9095 0.8917 0.5399 0.171 Uiso calc U . R 1.0 . .
C C31 0.8471(6) 0.8470(11) 0.4301(6) 0.165(6) Uani d U . . 1.0 . .
H H31A 0.8142 0.8216 0.3955 0.248 Uiso calc U . R 1.0 . .
H H31B 0.8526 0.9094 0.4192 0.248 Uiso calc U . R 1.0 . .
H H31C 0.8792 0.8103 0.4352 0.248 Uiso calc U . R 1.0 . .
C C32 0.7938(7) 0.7997(16) 0.4870(7) 0.246(10) Uani d U . . 1.0 . .
H H32A 0.7627 0.8027 0.4446 0.369 Uiso calc U . R 1.0 . .
H H32B 0.7836 0.8288 0.519 0.369 Uiso calc U . R 1.0 . .
H H32C 0.8033 0.7361 0.4989 0.369 Uiso calc U . R 1.0 . .
N N6 0.8408(4) 0.8466(8) 0.4849(5) 0.127(3) Uani d U . . 1.0 . .
O O6 0.8704(5) 0.8816(7) 0.5877(5) 0.165(4) Uani d U . . 1.0 . .
O O7 1.0 0.1395(11) 0.25 0.169(5) Uani d TU P S 1.0 . .
C C33 0.9878(8) 0.0960(13) 0.2905(10) 0.196(7) Uani d U . . 1.0 . .
H H33A 1.0225 0.0735 0.3247 0.236 Uiso calc U . R 1.0 . .
H H33B 0.9663 0.042 0.2681 0.236 Uiso calc U . R 1.0 . .
C C34 0.9587(9) 0.1393(13) 0.3203(9) 0.245(10) Uani d U . . 1.0 . .
H H34A 0.9527 0.097 0.3497 0.294 Uiso calc U . R 1.0 . .
H H34B 0.9798 0.1916 0.3446 0.294 Uiso calc U . R 1.0 . .
H H34C 0.9232 0.1599 0.2876 0.294 Uiso calc U . R 1.0 . .
F F1 -0.0182(4) 0.0217(6) 0.5545(4) 0.174(3) Uani d U . . 1.0 . .
F F2 0.0606(3) -0.0164(5) 0.5538(4) 0.157(3) Uani d U . . 1.0 . .
F F3 0.0121(3) 0.1023(5) 0.4933(4) 0.164(3) Uani d U . . 1.0 . .
P P1 0 0 0.5 0.1171(16) Uani d U P S 1.0 . .

loop_
_atom_site_aniso_label
_atom_site_aniso_U_11
_atom_site_aniso_U_22
_atom_site_aniso_U_33
_atom_site_aniso_U_12
_atom_site_aniso_U_13
_atom_site_aniso_U_23
Cu1 0.0403(7) 0.0481(8) 0.0272(6) 0 0.0073(5) 0
Br1 0.0667(8) 0.0893(10) 0.0330(5) -0.0162(7) 0.0214(5) -0.0028(5)
C1 0.030(4) 0.048(4) 0.036(3) 0.003(3) 0.008(3) 0.003(3)
C2 0.040(4) 0.039(4) 0.035(3) 0.000(3) 0.013(3) -0.001(3)
C3 0.034(4) 0.041(4) 0.038(3) 0.005(3) 0.011(3) 0.005(3)
C4 0.040(4) 0.043(4) 0.036(3) 0.005(3) 0.013(3) 0.004(3)
C5 0.053(5) 0.053(5) 0.035(4) -0.005(4) 0.019(3) 0.001(3)
C6 0.038(4) 0.054(4) 0.032(3) -0.014(3) 0.013(3) 0.001(3)
C7 0.034(4) 0.055(4) 0.038(3) -0.001(3) 0.010(3) 0.007(3)
C8 0.031(4) 0.045(4) 0.039(3) 0.001(3) 0.008(3) 0.006(3)
C9 0.037(4) 0.050(4) 0.034(3) 0.006(3) 0.008(3) 0.008(3)
C10 0.047(5) 0.070(5) 0.048(4) 0.018(4) 0.012(3) 0.017(4)
C11 0.040(5) 0.079(5) 0.046(4) 0.025(4) 0.006(3) 0.025(4)
C12 0.046(5) 0.077(5) 0.041(4) 0.011(4) 0.011(4) 0.016(4)
Br1A 0.083(5) 0.104(6) 0.041(3) -0.010(5) 0.021(3) 0.001(3)
C1A 0.036(6) 0.043(6) 0.037(5) 0.000(6) 0.013(4) 0.001(4)
C2A 0.034(7) 0.046(6) 0.036(5) 0.001(6) 0.010(4) 0.002(4)
C3A 0.034(6) 0.050(6) 0.036(5) 0.003(6) 0.011(4) 0.005(4)
C4A 0.043(7) 0.062(7) 0.039(5) 0.009(6) 0.012(5) 0.009(5)
C5A 0.047(7) 0.066(8) 0.037(6) 0.010(7) 0.012(5) 0.010(5)
C6A 0.044(7) 0.060(8) 0.035(6) 0.001(7) 0.012(5) 0.004(5)
C7A 0.041(6) 0.052(7) 0.035(5) -0.005(6) 0.014(4) 0.001(5)
C8A 0.036(6) 0.047(7) 0.036(5) 0.000(6) 0.012(4) 0.003(4)
C9A 0.036(7) 0.043(7) 0.038(5) -0.001(6) 0.014(5) 0.004(5)
C10A 0.044(8) 0.048(8) 0.037(7) 0.004(7) 0.015(6) 0.004(6)
C11A 0.048(9) 0.054(9) 0.038(7) 0.001(8) 0.016(6) 0.004(6)
C12A 0.043(8) 0.052(8) 0.035(7) -0.003(7) 0.017(6) 0.004(6)
C13 0.035(3) 0.043(4) 0.054(4) 0.005(3) 0.017(3) -0.001(3)
C14 0.040(4) 0.052(4) 0.085(6) 0.002(3) 0.015(4) 0.001(4)
C15 0.046(4) 0.051(4) 0.094(6) 0.001(3) 0.021(4) 0.000(4)
C16 0.041(4) 0.048(4) 0.063(5) 0.004(3) 0.023(4) 0.005(3)
C17 0.034(4) 0.046(4) 0.064(6) 0.003(3) 0.016(4) -0.004(4)
C18 0.038(4) 0.048(4) 0.064(6) 0.001(3) 0.017(4) -0.011(4)
C19 0.043(4) 0.049(4) 0.078(7) 0.006(3) 0.023(4) 0.015(4)
N1 0.033(3) 0.040(3) 0.042(3) 0.006(3) 0.015(3) -0.001(3)
N3 0.043(4) 0.044(5) 0.083(7) 0.012(3) 0.026(4) 0.017(5)
O1 0.059(5) 0.053(4) 0.116(7) 0.007(3) 0.039(5) 0.028(4)
O2 0.052(5) 0.067(8) 0.106(9) 0.015(5) 0.027(7) 0.020(7)
C13A 0.037(6) 0.042(6) 0.055(7) 0.000(5) 0.016(5) -0.001(5)
C14A 0.033(7) 0.042(6) 0.062(9) -0.001(5) 0.018(6) 0.002(6)
C15A 0.034(6) 0.042(7) 0.070(9) 0.001(5) 0.020(6) 0.006(7)
C16A 0.035(6) 0.048(6) 0.075(8) 0.001(5) 0.020(6) 0.008(6)
C17A 0.038(7) 0.046(7) 0.069(9) 0.000(6) 0.020(6) 0.004(7)
C18A 0.039(6) 0.045(7) 0.063(9) -0.001(5) 0.020(6) 0.002(7)
C19A 0.039(6) 0.048(7) 0.080(10) 0.004(6) 0.022(6) 0.009(7)
N1A 0.037(7) 0.043(7) 0.039(5) 0.001(6) 0.013(5) 0.000(5)
N3A 0.037(7) 0.046(10) 0.083(12) 0.007(7) 0.022(7) 0.013(10)
O1A 0.038(13) 0.047(10) 0.072(16) -0.001(9) 0.015(12) 0.005(11)
O2A 0.038(11) 0.051(18) 0.09(2) 0.009(12) 0.018(12) 0.012(17)
C20 0.032(3) 0.038(3) 0.032(4) 0.001(3) 0.012(3) 0.005(3)
C21 0.032(4) 0.038(4) 0.050(6) 0.000(3) 0.014(4) 0.001(3)
C22 0.034(4) 0.042(4) 0.059(7) 0.004(3) 0.015(4) 0.004(3)
C23 0.038(3) 0.041(3) 0.045(4) -0.001(3) 0.013(3) 0.001(3)
C24 0.038(4) 0.038(4) 0.039(5) -0.002(3) 0.009(4) 0.006(3)
C25 0.037(4) 0.047(4) 0.044(5) -0.002(3) 0.013(4) 0.004(3)
C26 0.037(4) 0.039(4) 0.053(6) -0.001(3) 0.014(4) 0.000(3)
N2 0.025(4) 0.041(3) 0.039(3) 0.001(3) 0.012(3) 0.002(2)
N4 0.043(5) 0.038(4) 0.069(4) 0.000(3) 0.021(4) 0.002(3)
O3 0.062(5) 0.050(4) 0.099(7) 0.016(4) 0.031(4) 0.012(4)
O4 0.065(5) 0.045(4) 0.118(7) 0.007(4) 0.058(5) 0.006(4)
C20A 0.032(6) 0.040(6) 0.038(7) -0.001(5) 0.011(5) 0.003(5)
C21A 0.034(7) 0.036(7) 0.042(9) 0.002(5) 0.014(6) 0.004(6)
C22A 0.032(7) 0.035(6) 0.042(9) 0.001(5) 0.013(7) 0.005(6)
C23A 0.037(6) 0.037(6) 0.049(7) 0.000(5) 0.015(6) 0.004(5)
C24A 0.036(7) 0.038(7) 0.044(9) -0.001(6) 0.012(6) 0.005(6)
C25A 0.033(7) 0.041(6) 0.043(9) -0.002(5) 0.010(7) 0.005(6)
C26A 0.041(7) 0.038(7) 0.060(8) 0.001(6) 0.020(6) 0.001(6)
N2A 0.030(7) 0.041(7) 0.036(6) 0.000(6) 0.011(5) 0.003(5)
N4A 0.043(10) 0.039(8) 0.061(9) 0.002(7) 0.022(8) 0.000(7)
O3A 0.052(15) 0.036(12) 0.075(18) 0.005(12) 0.036(13) 0.009(11)
O4A 0.054(15) 0.045(14) 0.074(12) 0.016(12) 0.034(12) 0.011(11)
C27 0.081(8) 0.063(8) 0.154(10) -0.017(7) 0.067(7) 0.013(7)
C28 0.086(10) 0.054(11) 0.169(15) -0.004(9) 0.054(10) 0.017(10)
C29 0.123(16) 0.121(16) 0.164(12) -0.026(13) 0.075(11) 0.019(10)
N5 0.085(8) 0.059(8) 0.152(9) -0.007(6) 0.061(7) 0.005(6)
O5 0.078(9) 0.079(10) 0.131(11) -0.023(8) 0.071(8) 0.012(8)
C27A 0.078(8) 0.062(8) 0.164(11) -0.006(7) 0.057(8) 0.015(8)
C28A 0.103(12) 0.083(14) 0.199(19) -0.014(11) 0.028(12) 0.020(13)
C29A 0.126(14) 0.137(17) 0.204(18) -0.025(12) 0.068(13) -0.036(14)
N5A 0.099(9) 0.066(9) 0.169(11) -0.004(7) 0.042(8) 0.008(7)
O5A 0.068(8) 0.058(9) 0.192(18) 0.006(7) 0.087(10) -0.020(11)
O8 0.215(15) 0.211(16) 0.171(14) -0.125(12) 0.081(13) -0.030(11)
C35 0.29(2) 0.237(19) 0.107(15) -0.176(16) 0.058(16) -0.014(14)
C36 0.270(18) 0.241(18) 0.185(15) -0.143(14) 0.063(14) -0.038(12)
C37 0.250(18) 0.246(19) 0.190(15) -0.109(15) 0.085(14) -0.033(13)
C38 0.30(2) 0.30(2) 0.22(2) -0.05(2) 0.05(2) -0.061(19)
O8A 0.310(17) 0.287(19) 0.215(17) -0.134(14) 0.043(14) -0.028(14)
C35A 0.30(2) 0.30(3) 0.20(3) -0.16(2) 0.04(2) 0.01(2)
C36A 0.30(2) 0.28(2) 0.210(19) -0.141(17) 0.045(16) -0.031(16)
C37A 0.273(17) 0.253(17) 0.167(15) -0.116(13) 0.064(14) -0.045(13)
C38A 0.30(2) 0.259(19) 0.123(17) -0.104(17) 0.037(18) -0.093(15)
C30 0.157(9) 0.183(11) 0.107(7) -0.032(8) 0.074(6) -0.017(7)
C31 0.183(12) 0.213(14) 0.120(8) -0.081(11) 0.083(8) -0.049(8)
C32 0.205(12) 0.38(2) 0.155(12) -0.119(14) 0.077(10) 0.001(13)
N6 0.122(7) 0.171(9) 0.102(6) -0.039(6) 0.061(6) -0.025(6)
O6 0.225(10) 0.169(8) 0.134(7) -0.030(7) 0.108(7) 0.003(6)
O7 0.172(11) 0.148(11) 0.165(11) 0 0.049(9) 0
C33 0.224(15) 0.174(13) 0.202(13) 0.005(11) 0.100(11) 0.026(10)
C34 0.32(2) 0.227(18) 0.221(16) 0.112(16) 0.138(16) 0.092(13)
F1 0.223(8) 0.181(7) 0.157(6) -0.027(6) 0.118(6) -0.022(5)
F2 0.156(6) 0.173(7) 0.123(5) -0.029(5) 0.038(4) 0.013(5)
F3 0.193(7) 0.124(5) 0.185(7) -0.032(5) 0.089(6) 0.014(4)
P1 0.149(5) 0.107(4) 0.108(4) -0.025(3) 0.066(3) -0.004(3)

loop_
_atom_type_symbol
_atom_type_description
_atom_type_scat_dispersion_real
_atom_type_scat_dispersion_imag
_atom_type_scat_source
C C 0.0033 0.0016 'International Tables Vol C Tables 4.2.6.8 and 6.1.1.4'
H H 0.0000 0.0000 'International Tables Vol C Tables 4.2.6.8 and 6.1.1.4'
N N 0.0061 0.0033 'International Tables Vol C Tables 4.2.6.8 and 6.1.1.4'
O O 0.0106 0.0060 'International Tables Vol C Tables 4.2.6.8 and 6.1.1.4'
F F 0.0171 0.0103 'International Tables Vol C Tables 4.2.6.8 and 6.1.1.4'
P P 0.1023 0.0942 'International Tables Vol C Tables 4.2.6.8 and 6.1.1.4'
Cu Cu 0.3201 1.2651 'International Tables Vol C Tables 4.2.6.8 and 6.1.1.4'
Br Br -0.2901 2.4595 'International Tables Vol C Tables 4.2.6.8 and 6.1.1.4'

loop_
_geom_angle_atom_site_label_1
_geom_angle_atom_site_label_2
_geom_angle_atom_site_label_3
_geom_angle_site_symmetry_1
_geom_angle_site_symmetry_3
_geom_angle
N1A Cu1 N1A . 2_756 121.(2)
N2 Cu1 N2 2_756 . 121.4(5)
N2 Cu1 N1 2_756 . 122.7(3)
N2 Cu1 N1 . . 83.0(3)
N2 Cu1 N1 2_756 2_756 83.0(3)
N2 Cu1 N1 . 2_756 122.7(3)
N1 Cu1 N1 . 2_756 129.5(4)
N1A Cu1 N2A . 2_756 130.2(18)
N1A Cu1 N2A 2_756 2_756 82.6(11)
N1A Cu1 N2A . . 82.6(11)
N1A Cu1 N2A 2_756 . 130.2(18)
N2A Cu1 N2A 2_756 . 117.(3)
N2 C1 C9 . . 135.3(8)
N2 C1 C2 . . 117.8(8)
C9 C1 C2 . . 106.8(6)
N1 C2 C3 . . 137.1(8)
N1 C2 C1 . . 116.8(8)
C3 C2 C1 . . 106.2(7)
C4 C3 C8 . . 118.4(7)
C4 C3 C2 . . 134.7(8)
C8 C3 C2 . . 106.9(6)
C3 C4 C5 . . 119.8(7)
C4 C5 C6 . . 119.9(8)
C5 C6 C7 . . 122.6(7)
C5 C6 Br1 . . 117.9(6)
C7 C6 Br1 . . 119.4(5)
C8 C7 C12 . . 120.0
C8 C7 C6 . . 113.4(4)
C12 C7 C6 . . 126.6(4)
C7 C8 C9 . . 120.0
C7 C8 C3 . . 125.8(5)
C9 C8 C3 . . 114.2(5)
C10 C9 C8 . . 120.0
C10 C9 C1 . . 134.1(5)
C8 C9 C1 . . 105.9(5)
C9 C10 C11 . . 120.0
C10 C11 C12 . . 120.0
C11 C12 C7 . . 120.0
N1A C1A C9A . . 128.(3)
N1A C1A C2A . . 117.(3)
C9A C1A C2A . . 110.4(19)
N2A C2A C3A . . 142.(3)
N2A C2A C1A . . 116.(3)
C3A C2A C1A . . 101.4(17)
C4A C3A C8A . . 117.0(19)
C4A C3A C2A . . 135.(2)
C8A C3A C2A . . 108.0(17)
C3A C4A C5A . . 124.(2)
C4A C5A C6A . . 114.(2)
C5A C6A C7A . . 125.0(18)
C5A C6A Br1A . . 117.6(17)
C7A C6A Br1A . . 117.3(15)
C12A C7A C8A . . 120.5(18)
C12A C7A C6A . . 124.9(19)
C8A C7A C6A . . 114.6(17)
C9A C8A C7A . . 120.7(17)
C9A C8A C3A . . 114.8(16)
C7A C8A C3A . . 123.8(18)
C8A C9A C10A . . 118.5(19)
C8A C9A C1A . . 102.1(16)
C10A C9A C1A . . 138.(2)
C11A C10A C9A . . 119.(2)
C12A C11A C10A . . 118.(2)
C7A C12A C11A . . 119.(2)
C14 C13 N1 . . 122.2(8)
C14 C13 C18 . . 117.0(7)
N1 C13 C18 . . 120.8(8)
C13 C14 C15 . . 121.7(8)
C16 C15 C14 . . 118.5(8)
C17 C16 C15 . . 120.0(8)
C17 C16 C19 . . 122.8(8)
C15 C16 C19 . . 117.1(8)
C16 C17 C18 . . 120.6(8)
C17 C18 C13 . . 121.3(8)
O1 C19 N3 . . 124.1(8)
O1 C19 C16 . . 119.5(8)
N3 C19 C16 . . 116.4(8)
C2 N1 C13 . . 122.9(8)
C2 N1 Cu1 . . 110.9(5)
C13 N1 Cu1 . . 126.3(7)
C19 N3 O2 . . 117.8(8)
C14A C13A N1A . . 117.(2)
C14A C13A C18A . . 119.(2)
N1A C13A C18A . . 122.(2)
C13A C14A C15A . . 121.(2)
C16A C15A C14A . . 117.(2)
C17A C16A C15A . . 122.(2)
C17A C16A C19A . . 123.(2)
C15A C16A C19A . . 113.8(19)
C16A C17A C18A . . 119.(2)
C17A C18A C13A . . 120.(2)
O1A C19A N3A . . 128.(3)
O1A C19A C16A . . 117.(2)
N3A C19A C16A . . 115.(2)
C1A N1A C13A . . 116.(3)
C1A N1A Cu1 . . 112.(2)
C13A N1A Cu1 . . 131.(3)
C19A N3A O2A . . 122.(3)
C21 C20 C25 . . 120.0
C21 C20 N2 . . 119.1(4)
C25 C20 N2 . . 120.9(4)
C20 C21 C22 . . 120.0
C23 C22 C21 . . 120.0
C22 C23 C24 . . 120.0
C22 C23 C26 . . 118.5(6)
C24 C23 C26 . . 121.4(5)
C23 C24 C25 . . 120.0
C24 C25 C20 . . 120.0
O4 C26 N4 . . 122.9(8)
O4 C26 C23 . . 121.5(7)
N4 C26 C23 . . 115.6(7)
C1 N2 C20 . . 120.2(7)
C1 N2 Cu1 . . 111.5(6)
C20 N2 Cu1 . . 128.0(5)
C26 N4 O3 . . 119.7(7)
C21A C20A C25A . . 117.(2)
C21A C20A N2A . . 120.(2)
C25A C20A N2A . . 122.(2)
C22A C21A C20A . . 122.(2)
C21A C22A C23A . . 122.(2)
C24A C23A C22A . . 116.3(19)
C24A C23A C26A . . 127.(2)
C22A C23A C26A . . 117.(2)
C23A C24A C25A . . 122.(2)
C24A C25A C20A . . 121.(2)
O4A C26A N4A . . 121.(2)
O4A C26A C23A . . 123.(3)
N4A C26A C23A . . 115.(2)
C2A N2A C20A . . 121.(3)
C2A N2A Cu1 . . 111.(2)
C20A N2A Cu1 . . 127.(3)
C26A N4A O3A . . 123.(3)
O5 C27 N5 . . 126.(2)
C27 N5 C28 . . 124.8(17)
C27 N5 C29 . . 117.4(16)
C28 N5 C29 . . 117.9(16)
O5A C27A N5A . . 128.(2)
C27A N5A C28A . . 126.(2)
C27A N5A C29A . . 115.8(18)
C28A N5A C29A . . 117.6(19)
C37 O8 C36 . . 117.0(16)
O8 C36 C35 . . 100.0(12)
O8 C37 C38 . . 100.0(12)
C36A O8A C37A . . 112.9(19)
O8A C36A C35A . . 97.5(15)
O8A C37A C38A . . 93.4(13)
O6 C30 N6 . . 129.7(16)
C30 N6 C31 . . 126.4(13)
C30 N6 C32 . . 114.0(12)
C31 N6 C32 . . 119.1(12)
C33 O7 C33 . 2_755 120.(2)
O7 C33 C34 . . 119.5(19)
F1 P1 F1 5_556 . 180.0(6)
F1 P1 F3 5_556 5_556 91.6(4)
F1 P1 F3 . 5_556 88.4(4)
F1 P1 F3 5_556 . 88.4(4)
F1 P1 F3 . . 91.6(4)
F3 P1 F3 5_556 . 180.0
F1 P1 F2 5_556 5_556 88.4(4)
F1 P1 F2 . 5_556 91.6(4)
F3 P1 F2 5_556 5_556 92.1(4)
F3 P1 F2 . 5_556 87.9(4)
F1 P1 F2 5_556 . 91.6(4)
F1 P1 F2 . . 88.4(4)
F3 P1 F2 5_556 . 87.9(4)
F3 P1 F2 . . 92.1(4)
F2 P1 F2 5_556 . 180.0

loop_
_geom_bond_atom_site_label_1
_geom_bond_atom_site_label_2
_geom_bond_site_symmetry_2
_geom_bond_distance
Cu1 N1A . 2.013(16)
Cu1 N1A 2_756 2.013(16)
Cu1 N2 2_756 2.023(6)
Cu1 N2 . 2.023(6)
Cu1 N1 . 2.036(6)
Cu1 N1 2_756 2.036(6)
Cu1 N2A 2_756 2.050(16)
Cu1 N2A . 2.050(16)
Br1 C6 . 1.907(8)
C1 N2 . 1.277(8)
C1 C9 . 1.464(9)
C1 C2 . 1.510(10)
C2 N1 . 1.297(8)
C2 C3 . 1.450(11)
C3 C4 . 1.381(10)
C3 C8 . 1.394(9)
C4 C5 . 1.392(10)
C5 C6 . 1.399(11)
C6 C7 . 1.429(9)
C7 C8 . 1.39
C7 C12 . 1.39
C8 C9 . 1.39
C9 C10 . 1.39
C10 C11 . 1.39
C11 C12 . 1.39
Br1A C6A . 1.906(18)
C1A N1A . 1.275(17)
C1A C9A . 1.45(2)
C1A C2A . 1.52(2)
C2A N2A . 1.307(17)
C2A C3A . 1.46(2)
C3A C4A . 1.39(2)
C3A C8A . 1.400(19)
C4A C5A . 1.40(2)
C5A C6A . 1.41(2)
C6A C7A . 1.415(18)
C7A C12A . 1.375(18)
C7A C8A . 1.384(17)
C8A C9A . 1.378(18)
C9A C10A . 1.402(18)
C10A C11A . 1.401(19)
C11A C12A . 1.391(19)
C13 C14 . 1.369(12)
C13 N1 . 1.399(8)
C13 C18 . 1.401(10)
C14 C15 . 1.394(11)
C15 C16 . 1.383(11)
C16 C17 . 1.353(11)
C16 C19 . 1.544(10)
C17 C18 . 1.355(10)
C19 O1 . 1.215(9)
C19 N3 . 1.304(10)
N3 O2 . 1.377(8)
C13A C14A . 1.36(2)
C13A N1A . 1.384(18)
C13A C18A . 1.395(19)
C14A C15A . 1.39(2)
C15A C16A . 1.38(2)
C16A C17A . 1.35(2)
C16A C19A . 1.554(19)
C17A C18A . 1.360(19)
C19A O1A . 1.218(19)
C19A N3A . 1.295(19)
N3A O2A . 1.367(19)
C20 C21 . 1.39
C20 C25 . 1.39
C20 N2 . 1.412(6)
C21 C22 . 1.39
C22 C23 . 1.39
C23 C24 . 1.39
C23 C26 . 1.468(8)
C24 C25 . 1.39
C26 O4 . 1.231(10)
C26 N4 . 1.312(10)
N4 O3 . 1.397(8)
C20A C21A . 1.387(18)
C20A C25A . 1.391(18)
C20A N2A . 1.427(18)
C21A C22A . 1.381(18)
C22A C23A . 1.408(18)
C23A C24A . 1.377(18)
C23A C26A . 1.473(18)
C24A C25A . 1.385(18)
C26A O4A . 1.25(2)
C26A N4A . 1.308(19)
N4A O3A . 1.399(19)
C27 O5 . 1.192(14)
C27 N5 . 1.34(2)
C28 N5 . 1.442(16)
C29 N5 . 1.448(19)
C27A O5A . 1.203(15)
C27A N5A . 1.35(2)
C28A N5A . 1.433(17)
C29A N5A . 1.44(2)
O8 C37 . 1.387(13)
O8 C36 . 1.397(14)
C35 C36 . 1.597(14)
C37 C38 . 1.607(15)
O8A C36A . 1.399(18)
O8A C37A . 1.478(18)
C35A C36A . 1.623(19)
C37A C38A . 1.656(19)
C30 O6 . 1.192(13)
C30 N6 . 1.248(14)
C31 N6 . 1.335(13)
C32 N6 . 1.458(16)
O7 C33 . 1.279(17)
O7 C33 2_755 1.279(17)
C33 C34 . 1.39(2)
F1 P1 . 1.551(7)
F2 P1 . 1.593(8)
F3 P1 . 1.563(7)
P1 F1 5_556 1.551(7)
P1 F3 5_556 1.563(7)
P1 F2 5_556 1.593(8)
